data_7246987
loop_
_publ_author_name
'Nowak, Patryk'
'Sikorski, Artur'

_publ_section_title
;
 Structural diversity of cocrystals formed from acridine and two isomers
 of hydroxybenzaldehyde: 3-hydroxybenzaldehyde and 4-hydroxybenzaldehyde
;
_journal_issue 29
_journal_name_full 'RSC Advances'
_journal_page_first 20105
_journal_page_last 20112
_journal_paper_doi 10.1039/D3RA02300A
_journal_volume 13
_journal_year 2023
_chemical_formula_moiety 'C13 H9 N, C7 H6 O2'
_chemical_formula_sum 'C20 H15 N O2'
_chemical_formula_weight 301.33
_space_group_crystal_system monoclinic
_space_group_IT_number 14
_space_group_name_Hall '-P 2ybc'
_space_group_name_H-M_alt 'P 1 21/c 1'
_atom_sites_solution_hydrogens mixed
_audit_creation_method SHELXL-2017/1
_audit_update_record
;
2023-04-04 deposited with the CCDC.	2023-06-27 downloaded from the CCDC.
;
_cell_angle_alpha 90
_cell_angle_beta 96.365(9)
_cell_angle_gamma 90
_cell_formula_units_Z 4
_cell_length_a 11.5433(8)
_cell_length_b 10.6297(10)
_cell_length_c 12.9034(12)
_cell_measurement_reflns_used 10810
_cell_measurement_temperature 293(2)
_cell_measurement_theta_max 25.000
_cell_measurement_theta_min 3.464
_cell_volume 1573.5(2)
_computing_cell_refinement 'CrysAlis RED,Version 1.171.32.15 (Oxford Diffraction Ltd., 2008)'
_computing_data_collection 'CrysAlis CCD,Version 1.171.32.15 (Oxford Diffraction Ltd., 2008)'
_computing_data_reduction 'CrysAlis RED,Version 1.171.32.15 (Oxford Diffraction Ltd., 2008)'
_computing_molecular_graphics 'ORTEPII (Johnson, 1976)'
_computing_publication_material 'SHELXL-2017/1 (Sheldrick, 2017)'
_computing_structure_refinement 'SHELXL-2017/1 (Sheldrick, 2017)'
_computing_structure_solution 'SHELXL-2013 (Sheldrick, 2013)'
_diffrn_ambient_temperature 293(2)
_diffrn_detector_area_resol_mean 10.4002
_diffrn_measured_fraction_theta_full 0.997
_diffrn_measured_fraction_theta_max 0.997
_diffrn_measurement_device_type 'Oxford Diffraction Ruby CCD'
_diffrn_measurement_method \w
_diffrn_radiation_monochromator graphite
_diffrn_radiation_source 'fine-focus sealed tube'
_diffrn_radiation_type MoK\a
_diffrn_radiation_wavelength 0.71073
_diffrn_reflns_av_R_equivalents 0.0854
_diffrn_reflns_av_unetI/netI 0.0627
_diffrn_reflns_Laue_measured_fraction_full 0.997
_diffrn_reflns_Laue_measured_fraction_max 0.997
_diffrn_reflns_limit_h_max 13
_diffrn_reflns_limit_h_min -13
_diffrn_reflns_limit_k_max 12
_diffrn_reflns_limit_k_min -12
_diffrn_reflns_limit_l_max 15
_diffrn_reflns_limit_l_min -15
_diffrn_reflns_number 10810
_diffrn_reflns_point_group_measured_fraction_full 0.997
_diffrn_reflns_point_group_measured_fraction_max 0.997
_diffrn_reflns_theta_full 25.000
_diffrn_reflns_theta_max 25.000
_diffrn_reflns_theta_min 3.464
_exptl_absorpt_coefficient_mu 0.082
_exptl_absorpt_correction_T_max 0.999
_exptl_absorpt_correction_T_min 0.959
_exptl_absorpt_correction_type multi-scan
_exptl_absorpt_process_details
;
CrysAlis RED, Version 1.171.32.15 (Oxford Diffraction Ltd.,
2008)
Empirical absorption correction using spherical harmonics,
implemented in SCALE3 ABSPACK scaling algorithm.
;
_exptl_crystal_colour yellow
_exptl_crystal_density_diffrn 1.272
_exptl_crystal_description block
_exptl_crystal_F_000 632
_exptl_crystal_size_max 0.440
_exptl_crystal_size_mid 0.390
_exptl_crystal_size_min 0.210
_refine_diff_density_max 0.288
_refine_diff_density_min -0.215
_refine_diff_density_rms 0.038
_refine_ls_extinction_method none
_refine_ls_goodness_of_fit_ref 1.073
_refine_ls_hydrogen_treatment mixed
_refine_ls_matrix_type full
_refine_ls_number_parameters 211
_refine_ls_number_reflns 2769
_refine_ls_number_restraints 0
_refine_ls_restrained_S_all 1.073
_refine_ls_R_factor_all 0.1411
_refine_ls_R_factor_gt 0.0791
_refine_ls_shift/su_max 0.000
_refine_ls_shift/su_mean 0.000
_refine_ls_structure_factor_coef Fsqd
_refine_ls_weighting_details 'w=1/[\s^2^(Fo^2^)+(0.0614P)^2^+0.4925P] where P=(Fo^2^+2Fc^2^)/3'
_refine_ls_weighting_scheme calc
_refine_ls_wR_factor_gt 0.1635
_refine_ls_wR_factor_ref 0.1971
_reflns_Friedel_coverage 0.000
_reflns_number_gt 1582
_reflns_number_total 2769
_reflns_threshold_expression 'I > 2\s(I)'
_cod_data_source_file d3ra02300a1.cif
_cod_data_source_block 'global_CCDC1'
_cod_original_sg_symbol_H-M 'P 21/c'
_cod_database_code 7246987
_shelx_shelxl_version_number 2017/1
_shelx_space_group_comment
;
The symmetry employed for this shelxl refinement is uniquely defined
by the following loop, which should always be used as a source of
symmetry information in preference to the above space-group names.
They are only intended as comments.
;
_shelx_estimated_absorpt_t_min 0.965
_shelx_estimated_absorpt_t_max 0.983

loop_
_space_group_symop_operation_xyz
'x, y, z'
'-x, y+1/2, -z+1/2'
'-x, -y, -z'
'x, -y-1/2, z-1/2'

loop_
_atom_site_label
_atom_site_type_symbol
_atom_site_fract_x
_atom_site_fract_y
_atom_site_fract_z
_atom_site_U_iso_or_equiv
_atom_site_adp_type
_atom_site_occupancy
_atom_site_site_symmetry_order
_atom_site_calc_flag
_atom_site_refinement_flags_posn
_atom_site_refinement_flags_adp
_atom_site_refinement_flags_occupancy
_atom_site_disorder_assembly
_atom_site_disorder_group
C1 C -0.0899(3) 0.8335(3) 0.1582(3) 0.0709(11) Uani 1 1 d . . . . .
H1 H -0.142799 0.777393 0.123848 0.085 Uiso 1 1 calc R U . . .
C2 C -0.1108(3) 0.8816(4) 0.2501(4) 0.0804(12) Uani 1 1 d . . . . .
H2 H -0.178634 0.859390 0.278434 0.096 Uiso 1 1 calc R U . . .
C3 C -0.0313(3) 0.9654(4) 0.3045(3) 0.0801(12) Uani 1 1 d . . . . .
H3 H -0.046223 0.996623 0.369031 0.096 Uiso 1 1 calc R U . . .
C4 C 0.0672(3) 1.0011(3) 0.2634(3) 0.0679(10) Uani 1 1 d . . . . .
H4 H 0.118205 1.057701 0.299474 0.081 Uiso 1 1 calc R U . . .
C5 C 0.3195(3) 0.9846(4) -0.0040(3) 0.0812(12) Uani 1 1 d . . . . .
H5 H 0.369014 1.041351 0.033653 0.097 Uiso 1 1 calc R U . . .
C6 C 0.3462(4) 0.9400(5) -0.0966(4) 0.0949(14) Uani 1 1 d . . . . .
H6 H 0.414211 0.966805 -0.122271 0.114 Uiso 1 1 calc R U . . .
C7 C 0.2726(5) 0.8536(4) -0.1548(4) 0.0956(14) Uani 1 1 d . . . . .
H7 H 0.293278 0.823100 -0.217760 0.115 Uiso 1 1 calc R U . . .
C8 C 0.1726(4) 0.8147(4) -0.1203(3) 0.0861(12) Uani 1 1 d . . . . .
H8 H 0.124127 0.759041 -0.160280 0.103 Uiso 1 1 calc R U . . .
C9 C 0.0388(3) 0.8214(3) 0.0175(3) 0.0655(10) Uani 1 1 d . . . . .
H9 H -0.012041 0.765353 -0.019510 0.079 Uiso 1 1 calc R U . . .
N10 N 0.1916(2) 0.9900(3) 0.1281(2) 0.0615(8) Uani 1 1 d . . . . .
C11 C 0.0128(3) 0.8675(3) 0.1120(3) 0.0589(9) Uani 1 1 d . . . . .
C12 C 0.0927(3) 0.9528(3) 0.1664(3) 0.0562(9) Uani 1 1 d . . . . .
C13 C 0.1408(3) 0.8581(3) -0.0233(3) 0.0641(10) Uani 1 1 d . . . . .
C14 C 0.2153(3) 0.9444(3) 0.0355(3) 0.0609(9) Uani 1 1 d . . . . .
C15 C 0.4223(3) 1.1055(3) 0.3011(2) 0.0540(9) Uani 1 1 d . . . . .
C16 C 0.4934(3) 1.1848(3) 0.3644(3) 0.0714(11) Uani 1 1 d . . . . .
H16 H 0.475471 1.269982 0.366722 0.086 Uiso 1 1 calc R U . . .
C17 C 0.5891(3) 1.1402(5) 0.4231(3) 0.0840(13) Uani 1 1 d . . . . .
H17 H 0.634873 1.194535 0.466864 0.101 Uiso 1 1 calc R U . . .
C18 C 0.6193(3) 1.0155(5) 0.4186(3) 0.0779(13) Uani 1 1 d . . . . .
C19 C 0.5484(3) 0.9347(4) 0.3561(3) 0.0773(12) Uani 1 1 d . . . . .
H19 H 0.567470 0.849908 0.353365 0.093 Uiso 1 1 calc R U . . .
C20 C 0.4491(3) 0.9792(3) 0.2975(3) 0.0643(10) Uani 1 1 d . . . . .
H20 H 0.400976 0.924600 0.256090 0.077 Uiso 1 1 calc R U . . .
O21 O 0.32949(19) 1.1571(2) 0.2442(2) 0.0726(8) Uani 1 1 d . . . . .
H21 H 0.290(3) 1.096(3) 0.203(3) 0.087 Uiso 1 1 d . U . . .
C22 C 0.7268(5) 0.9738(7) 0.4833(4) 0.125(2) Uani 1 1 d . . . . .
H22 H 0.761874 1.036496 0.526210 0.151 Uiso 1 1 calc R U . . .
O23 O 0.7710(4) 0.8876(5) 0.4900(3) 0.1511(18) Uani 1 1 d . . . . .

loop_
_atom_site_aniso_label
_atom_site_aniso_U_11
_atom_site_aniso_U_22
_atom_site_aniso_U_33
_atom_site_aniso_U_23
_atom_site_aniso_U_13
_atom_site_aniso_U_12
C1 0.054(2) 0.052(2) 0.103(3) 0.004(2) -0.008(2) -0.0113(17)
C2 0.057(2) 0.070(3) 0.113(4) 0.008(3) 0.008(2) -0.004(2)
C3 0.077(3) 0.072(3) 0.091(3) -0.002(2) 0.011(2) 0.000(2)
C4 0.063(2) 0.056(2) 0.080(3) 0.000(2) -0.010(2) -0.0036(18)
C5 0.063(2) 0.093(3) 0.087(3) 0.019(2) 0.002(2) -0.010(2)
C6 0.080(3) 0.112(4) 0.095(4) 0.026(3) 0.020(3) 0.001(3)
C7 0.116(4) 0.096(3) 0.076(3) 0.009(3) 0.015(3) 0.018(3)
C8 0.096(3) 0.079(3) 0.080(3) 0.002(2) -0.006(3) 0.005(2)
C9 0.061(2) 0.050(2) 0.080(3) 0.0034(19) -0.017(2) -0.0068(17)
N10 0.0438(15) 0.0627(18) 0.073(2) 0.0101(16) -0.0147(14) -0.0085(13)
C11 0.0511(18) 0.0472(19) 0.074(3) 0.0078(18) -0.0133(18) -0.0042(16)
C12 0.0513(19) 0.0467(19) 0.066(2) 0.0059(17) -0.0141(17) 0.0010(16)
C13 0.068(2) 0.055(2) 0.066(2) 0.0054(18) -0.010(2) 0.0046(18)
C14 0.0536(19) 0.065(2) 0.061(2) 0.0111(19) -0.0093(18) -0.0001(18)
C15 0.0455(17) 0.058(2) 0.058(2) 0.0030(16) 0.0002(16) -0.0053(16)
C16 0.067(2) 0.070(2) 0.073(2) 0.000(2) -0.007(2) -0.014(2)
C17 0.063(2) 0.114(4) 0.072(3) 0.002(2) -0.006(2) -0.022(2)
C18 0.0461(19) 0.142(4) 0.045(2) 0.011(2) 0.0003(17) 0.016(2)
C19 0.088(3) 0.086(3) 0.059(2) 0.006(2) 0.014(2) 0.036(2)
C20 0.069(2) 0.059(2) 0.062(2) -0.0027(17) -0.0070(18) 0.0076(18)
O21 0.0586(14) 0.0575(15) 0.0954(19) 0.0027(13) -0.0198(13) -0.0007(11)
C22 0.110(4) 0.176(6) 0.094(4) 0.036(4) 0.027(3) 0.048(4)
O23 0.142(3) 0.198(5) 0.116(3) 0.045(3) 0.026(2) 0.090(3)

loop_
_atom_type_symbol
_atom_type_description
_atom_type_scat_dispersion_real
_atom_type_scat_dispersion_imag
_atom_type_scat_source
C C 0.0033 0.0016 'International Tables Vol C Tables 4.2.6.8 and 6.1.1.4'
H H 0.0000 0.0000 'International Tables Vol C Tables 4.2.6.8 and 6.1.1.4'
N N 0.0061 0.0033 'International Tables Vol C Tables 4.2.6.8 and 6.1.1.4'
O O 0.0106 0.0060 'International Tables Vol C Tables 4.2.6.8 and 6.1.1.4'

loop_
_geom_angle_atom_site_label_1
_geom_angle_atom_site_label_2
_geom_angle_atom_site_label_3
_geom_angle
_geom_angle_site_symmetry_1
_geom_angle_site_symmetry_3
_geom_angle_publ_flag
C2 C1 C11 120.8(3) . . ?
C2 C1 H1 119.6 . . ?
C11 C1 H1 119.6 . . ?
C1 C2 C3 120.7(4) . . ?
C1 C2 H2 119.6 . . ?
C3 C2 H2 119.6 . . ?
C4 C3 C2 120.6(4) . . ?
C4 C3 H3 119.7 . . ?
C2 C3 H3 119.7 . . ?
C3 C4 C12 120.6(3) . . ?
C3 C4 H4 119.7 . . ?
C12 C4 H4 119.7 . . ?
C6 C5 C14 119.7(4) . . ?
C6 C5 H5 120.1 . . ?
C14 C5 H5 120.1 . . ?
C5 C6 C7 121.1(4) . . ?
C5 C6 H6 119.5 . . ?
C7 C6 H6 119.5 . . ?
C8 C7 C6 120.8(5) . . ?
C8 C7 H7 119.6 . . ?
C6 C7 H7 119.6 . . ?
C7 C8 C13 120.4(4) . . ?
C7 C8 H8 119.8 . . ?
C13 C8 H8 119.8 . . ?
C11 C9 C13 120.6(3) . . ?
C11 C9 H9 119.7 . . ?
C13 C9 H9 119.7 . . ?
C14 N10 C12 118.8(3) . . ?
C9 C11 C12 118.1(3) . . ?
C9 C11 C1 123.4(3) . . ?
C12 C11 C1 118.6(4) . . ?
N10 C12 C4 119.0(3) . . ?
N10 C12 C11 122.3(3) . . ?
C4 C12 C11 118.7(3) . . ?
C9 C13 C14 117.7(4) . . ?
C9 C13 C8 123.5(4) . . ?
C14 C13 C8 118.8(4) . . ?
N10 C14 C13 122.5(3) . . ?
N10 C14 C5 118.3(3) . . ?
C13 C14 C5 119.2(4) . . ?
O21 C15 C20 123.1(3) . . ?
O21 C15 C16 117.3(3) . . ?
C20 C15 C16 119.6(3) . . ?
C17 C16 C15 120.8(4) . . ?
C17 C16 H16 119.6 . . ?
C15 C16 H16 119.6 . . ?
C16 C17 C18 120.6(4) . . ?
C16 C17 H17 119.7 . . ?
C18 C17 H17 119.7 . . ?
C17 C18 C19 119.1(3) . . ?
C17 C18 C22 117.7(5) . . ?
C19 C18 C22 123.1(5) . . ?
C18 C19 C20 120.5(4) . . ?
C18 C19 H19 119.7 . . ?
C20 C19 H19 119.7 . . ?
C15 C20 C19 119.3(3) . . ?
C15 C20 H20 120.4 . . ?
C19 C20 H20 120.4 . . ?
C15 O21 H21 110(2) . . ?
O23 C22 C18 132.6(8) . . ?
O23 C22 H22 113.7 . . ?
C18 C22 H22 113.7 . . ?

loop_
_geom_bond_atom_site_label_1
_geom_bond_atom_site_label_2
_geom_bond_distance
_geom_bond_site_symmetry_2
_geom_bond_publ_flag
C1 C2 1.337(5) . ?
C1 C11 1.431(5) . ?
C1 H1 0.9300 . ?
C2 C3 1.410(5) . ?
C2 H2 0.9300 . ?
C3 C4 1.360(5) . ?
C3 H3 0.9300 . ?
C4 C12 1.414(5) . ?
C4 H4 0.9300 . ?
C5 C6 1.352(6) . ?
C5 C14 1.423(5) . ?
C5 H5 0.9300 . ?
C6 C7 1.411(6) . ?
C6 H6 0.9300 . ?
C7 C8 1.347(6) . ?
C7 H7 0.9300 . ?
C8 C13 1.420(5) . ?
C8 H8 0.9300 . ?
C9 C11 1.378(5) . ?
C9 C13 1.398(5) . ?
C9 H9 0.9300 . ?
N10 C14 1.345(4) . ?
N10 C12 1.352(4) . ?
C11 C12 1.421(4) . ?
C13 C14 1.418(5) . ?
C15 O21 1.347(3) . ?
C15 C20 1.379(4) . ?
C15 C16 1.380(4) . ?
C16 C17 1.354(5) . ?
C16 H16 0.9300 . ?
C17 C18 1.373(5) . ?
C17 H17 0.9300 . ?
C18 C19 1.383(5) . ?
C18 C22 1.484(6) . ?
C19 C20 1.385(4) . ?
C19 H19 0.9300 . ?
C20 H20 0.9300 . ?
O21 H21 0.92(4) . ?
C22 O23 1.047(6) . ?
C22 H22 0.9300 . ?

loop_
_geom_torsion_atom_site_label_1
_geom_torsion_atom_site_label_2
_geom_torsion_atom_site_label_3
_geom_torsion_atom_site_label_4
_geom_torsion
_geom_torsion_site_symmetry_1
_geom_torsion_site_symmetry_2
_geom_torsion_site_symmetry_3
_geom_torsion_site_symmetry_4
_geom_torsion_publ_flag
C11 C1 C2 C3 -0.9(6) . . . . ?
C1 C2 C3 C4 1.4(6) . . . . ?
C2 C3 C4 C12 -1.2(5) . . . . ?
C14 C5 C6 C7 -0.2(6) . . . . ?
C5 C6 C7 C8 1.0(7) . . . . ?
C6 C7 C8 C13 -1.4(6) . . . . ?
C13 C9 C11 C12 -0.1(5) . . . . ?
C13 C9 C11 C1 -179.9(3) . . . . ?
C2 C1 C11 C9 -179.8(3) . . . . ?
C2 C1 C11 C12 0.4(5) . . . . ?
C14 N10 C12 C4 -179.6(3) . . . . ?
C14 N10 C12 C11 -0.1(4) . . . . ?
C3 C4 C12 N10 -179.8(3) . . . . ?
C3 C4 C12 C11 0.7(5) . . . . ?
C9 C11 C12 N10 0.4(4) . . . . ?
C1 C11 C12 N10 -179.8(3) . . . . ?
C9 C11 C12 C4 179.9(3) . . . . ?
C1 C11 C12 C4 -0.3(4) . . . . ?
C11 C9 C13 C14 -0.4(5) . . . . ?
C11 C9 C13 C8 -179.8(3) . . . . ?
C7 C8 C13 C9 -179.7(3) . . . . ?
C7 C8 C13 C14 0.9(5) . . . . ?
C12 N10 C14 C13 -0.4(5) . . . . ?
C12 N10 C14 C5 179.8(3) . . . . ?
C9 C13 C14 N10 0.7(5) . . . . ?
C8 C13 C14 N10 -179.9(3) . . . . ?
C9 C13 C14 C5 -179.5(3) . . . . ?
C8 C13 C14 C5 -0.2(5) . . . . ?
C6 C5 C14 N10 179.6(3) . . . . ?
C6 C5 C14 C13 -0.2(5) . . . . ?
O21 C15 C16 C17 -179.3(3) . . . . ?
C20 C15 C16 C17 -0.2(5) . . . . ?
C15 C16 C17 C18 1.9(6) . . . . ?
C16 C17 C18 C19 -2.3(6) . . . . ?
C16 C17 C18 C22 178.6(4) . . . . ?
C17 C18 C19 C20 1.0(6) . . . . ?
C22 C18 C19 C20 -180.0(4) . . . . ?
O21 C15 C20 C19 177.9(3) . . . . ?
C16 C15 C20 C19 -1.2(5) . . . . ?
C18 C19 C20 C15 0.7(5) . . . . ?
C17 C18 C22 O23 -175.3(7) . . . . ?
C19 C18 C22 O23 5.7(9) . . . . ?
